data_2227900
loop_
_publ_author_name
'A. Shaker, Shayma'
'Khaledi, Hamid'
'Mohd Ali, Hapipah'

_publ_section_title
;
 Di-\m-thiocyanato-\k^2^<i>N</i>:<i>S</i>;\k^2^<i>S</i>:<i>N</i>-bis[bis(2-methyl-1<i>H</i>-benzimidazole-\k<i>N</i>^3^)(thiocyanato-\k<i>N</i>)cadmium(II)]
;
_journal_coeditor_code PK2278
_journal_issue 11
_journal_name_full 'Acta Crystallographica Section E'
_journal_page_first m1464
_journal_paper_doi 10.1107/S1600536810042443
_journal_volume 66
_journal_year 2010
_chemical_formula_iupac '[Cd2 (N C S)4 (C8 H8 N2)4]'
_chemical_formula_moiety 'C36 H32 Cd2 N12 S4'
_chemical_formula_sum 'C36 H32 Cd2 N12 S4'
_chemical_formula_weight 985.78
_chemical_name_systematic
;
Di-\m-thiocyanato-\k^2^<i>N</i>:<i>S</i>;\k^2^<i>S</i>:<i>N</i>-
bis[bis(2-methyl-1<i>H</i>-benzimidazole-\k<i>N</i>^3^)(thiocyanato-
\k<i>N</i>)cadmium(II)]
;
_space_group_IT_number 15
_symmetry_cell_setting monoclinic
_symmetry_space_group_name_Hall '-C 2yc'
_symmetry_space_group_name_H-M 'C 1 2/c 1'
_atom_sites_solution_hydrogens geom
_atom_sites_solution_primary direct
_atom_sites_solution_secondary difmap
_audit_creation_method SHELXL-97
_cell_angle_alpha 90.00
_cell_angle_beta 97.8640(10)
_cell_angle_gamma 90.00
_cell_formula_units_Z 4
_cell_length_a 18.1519(11)
_cell_length_b 10.2098(6)
_cell_length_c 21.7385(13)
_cell_measurement_reflns_used 4666
_cell_measurement_temperature 100(2)
_cell_measurement_theta_max 30.05
_cell_measurement_theta_min 2.29
_cell_volume 3990.8(4)
_computing_cell_refinement 'SAINT (Bruker, 2007)'
_computing_data_collection 'APEX2 (Bruker, 2007)'
_computing_data_reduction 'SAINT (Bruker, 2007)'
_computing_molecular_graphics 'XP in SHELXTL (Sheldrick, 2008)'
_computing_publication_material
;
SHELXL97 (Sheldrick, 2008) and publCIF (Westrip, 2010)
;
_computing_structure_refinement 'SHELXL97 (Sheldrick, 2008)'
_computing_structure_solution 'SHELXS97 (Sheldrick, 2008)'
_diffrn_ambient_temperature 100(2)
_diffrn_measured_fraction_theta_full 0.998
_diffrn_measured_fraction_theta_max 0.998
_diffrn_measurement_device_type 'Bruker APEXII CCD'
_diffrn_measurement_method '\f and \w'
_diffrn_radiation_monochromator graphite
_diffrn_radiation_source 'fine-focus sealed tube'
_diffrn_radiation_type MoK\a
_diffrn_radiation_wavelength 0.71073
_diffrn_reflns_av_R_equivalents 0.0219
_diffrn_reflns_av_sigmaI/netI 0.0260
_diffrn_reflns_limit_h_max 21
_diffrn_reflns_limit_h_min -21
_diffrn_reflns_limit_k_max 8
_diffrn_reflns_limit_k_min -12
_diffrn_reflns_limit_l_max 26
_diffrn_reflns_limit_l_min -26
_diffrn_reflns_number 9361
_diffrn_reflns_theta_full 25.20
_diffrn_reflns_theta_max 25.20
_diffrn_reflns_theta_min 2.27
_exptl_absorpt_coefficient_mu 1.319
_exptl_absorpt_correction_T_max 0.8473
_exptl_absorpt_correction_T_min 0.6341
_exptl_absorpt_correction_type multi-scan
_exptl_absorpt_process_details '(SADABS; Sheldrick, 1996)'
_exptl_crystal_colour colorless
_exptl_crystal_density_diffrn 1.641
_exptl_crystal_density_method 'not measured'
_exptl_crystal_description block
_exptl_crystal_F_000 1968
_exptl_crystal_size_max 0.38
_exptl_crystal_size_mid 0.20
_exptl_crystal_size_min 0.13
_refine_diff_density_max 0.353
_refine_diff_density_min -0.313
_refine_ls_extinction_method none
_refine_ls_goodness_of_fit_ref 1.026
_refine_ls_hydrogen_treatment mixed
_refine_ls_matrix_type full
_refine_ls_number_parameters 253
_refine_ls_number_reflns 3593
_refine_ls_number_restraints 3
_refine_ls_restrained_S_all 1.027
_refine_ls_R_factor_all 0.0257
_refine_ls_R_factor_gt 0.0214
_refine_ls_shift/su_max 0.003
_refine_ls_shift/su_mean 0.000
_refine_ls_structure_factor_coef Fsqd
_refine_ls_weighting_details 'calc w=1/[\s^2^(Fo^2^)+(0.0169P)^2^+6.0676P] where P=(Fo^2^+2Fc^2^)/3'
_refine_ls_weighting_scheme calc
_refine_ls_wR_factor_gt 0.0454
_refine_ls_wR_factor_ref 0.0470
_reflns_number_gt 3213
_reflns_number_total 3593
_reflns_threshold_expression I>2\s(I)
_cod_data_source_file pk2278.cif
_cod_data_source_block I
_cod_original_sg_symbol_H-M 'C 2/c'
_cod_database_code 2227900
_cod_database_fobs_code 2227900

loop_
_symmetry_equiv_pos_as_xyz
'x, y, z'
'-x, y, -z+1/2'
'x+1/2, y+1/2, z'
'-x+1/2, y+1/2, -z+1/2'
'-x, -y, -z'
'x, -y, z-1/2'
'-x+1/2, -y+1/2, -z'
'x+1/2, -y+1/2, z-1/2'

loop_
_atom_site_type_symbol
_atom_site_label
_atom_site_fract_x
_atom_site_fract_y
_atom_site_fract_z
_atom_site_U_iso_or_equiv
_atom_site_adp_type
_atom_site_calc_flag
_atom_site_refinement_flags
_atom_site_occupancy
_atom_site_disorder_assembly
_atom_site_disorder_group
Cd Cd1 0.611050(9) 0.354819(16) 0.590885(7) 0.01561(6) Uani d . 1 . .
S S1 0.88100(3) 0.33657(6) 0.67126(3) 0.02608(15) Uani d U 1 . .
S S2 0.63546(3) 0.42113(7) 0.47897(3) 0.02741(16) Uani d . 1 . .
N N1 0.62322(10) 0.41831(19) 0.69141(9) 0.0181(4) Uani d . 1 . .
N N2 0.63781(11) 0.5391(2) 0.77688(9) 0.0211(5) Uani d D 1 . .
H H2N 0.6364(14) 0.609(2) 0.7982(11) 0.025 Uiso d D 1 . .
N N3 0.57608(10) 0.14637(19) 0.58946(8) 0.0166(4) Uani d . 1 . .
N N4 0.50684(11) -0.0294(2) 0.59628(9) 0.0193(4) Uani d D 1 . .
H H4N 0.4715(12) -0.075(2) 0.6062(11) 0.023 Uiso d D 1 . .
N N5 0.73824(11) 0.3290(2) 0.60377(10) 0.0258(5) Uani d . 1 . .
N N6 0.49556(11) 0.4528(2) 0.57293(9) 0.0227(5) Uani d . 1 . .
C C1 0.57531(15) 0.6482(2) 0.68162(12) 0.0279(6) Uani d . 1 . .
H H1A 0.5852 0.6462 0.6384 0.042 Uiso calc R 1 . .
H H1B 0.5953 0.7293 0.7014 0.042 Uiso calc R 1 . .
H H1C 0.5215 0.6444 0.6826 0.042 Uiso calc R 1 . .
C C2 0.61150(12) 0.5342(2) 0.71553(11) 0.0195(5) Uani d . 1 . .
C C3 0.67023(13) 0.4198(2) 0.79411(11) 0.0199(5) Uani d . 1 . .
C C4 0.70777(13) 0.3741(3) 0.85017(11) 0.0256(6) Uani d . 1 . .
H H4 0.7157 0.4277 0.8862 0.031 Uiso calc R 1 . .
C C5 0.73278(13) 0.2465(3) 0.85032(11) 0.0267(6) Uani d . 1 . .
H H5 0.7590 0.2115 0.8875 0.032 Uiso calc R 1 . .
C C6 0.72085(13) 0.1674(3) 0.79777(11) 0.0244(6) Uani d . 1 . .
H H6 0.7376 0.0791 0.8004 0.029 Uiso calc R 1 . .
C C7 0.68519(13) 0.2141(2) 0.74170(11) 0.0207(5) Uani d . 1 . .
H H7 0.6782 0.1606 0.7056 0.025 Uiso calc R 1 . .
C C8 0.66004(12) 0.3433(2) 0.74051(10) 0.0180(5) Uani d . 1 . .
C C9 0.47424(14) 0.1670(2) 0.65538(11) 0.0235(6) Uani d . 1 . .
H H9A 0.5070 0.1980 0.6921 0.035 Uiso calc R 1 . .
H H9B 0.4369 0.1074 0.6683 0.035 Uiso calc R 1 . .
H H9C 0.4493 0.2419 0.6333 0.035 Uiso calc R 1 . .
C C10 0.51909(12) 0.0964(2) 0.61350(10) 0.0180(5) Uani d . 1 . .
C C11 0.55900(12) -0.0656(2) 0.55862(10) 0.0179(5) Uani d . 1 . .
C C12 0.57193(13) -0.1818(2) 0.52880(11) 0.0215(5) Uani d . 1 . .
H H12 0.5417 -0.2570 0.5316 0.026 Uiso calc R 1 . .
C C13 0.63096(14) -0.1828(2) 0.49486(11) 0.0224(5) Uani d . 1 . .
H H13 0.6421 -0.2610 0.4743 0.027 Uiso calc R 1 . .
C C14 0.67477(13) -0.0712(2) 0.49010(11) 0.0221(5) Uani d . 1 . .
H H14 0.7146 -0.0752 0.4660 0.027 Uiso calc R 1 . .
C C15 0.66144(13) 0.0441(2) 0.51961(10) 0.0191(5) Uani d . 1 . .
H H15 0.6914 0.1194 0.5164 0.023 Uiso calc R 1 . .
C C16 0.60252(12) 0.0460(2) 0.55436(10) 0.0162(5) Uani d . 1 . .
C C17 0.79736(13) 0.3327(2) 0.63127(11) 0.0190(5) Uani d U 1 . .
C C18 0.55777(13) 0.4945(2) 0.44892(10) 0.0181(5) Uani d . 1 . .

loop_
_atom_site_aniso_label
_atom_site_aniso_U_11
_atom_site_aniso_U_22
_atom_site_aniso_U_33
_atom_site_aniso_U_12
_atom_site_aniso_U_13
_atom_site_aniso_U_23
Cd1 0.01419(9) 0.01624(10) 0.01592(9) -0.00017(7) 0.00037(6) -0.00061(7)
S1 0.0177(3) 0.0296(4) 0.0292(3) -0.0058(3) -0.0026(3) 0.0120(3)
S2 0.0179(3) 0.0383(4) 0.0273(3) 0.0099(3) 0.0080(3) 0.0139(3)
N1 0.0166(10) 0.0187(11) 0.0187(10) 0.0004(8) 0.0009(8) -0.0010(9)
N2 0.0222(11) 0.0219(12) 0.0193(11) 0.0006(9) 0.0026(9) -0.0070(9)
N3 0.0148(9) 0.0179(10) 0.0169(9) -0.0008(8) 0.0016(8) 0.0001(8)
N4 0.0176(10) 0.0214(11) 0.0190(10) -0.0059(8) 0.0024(8) 0.0023(9)
N5 0.0183(11) 0.0351(13) 0.0245(11) 0.0003(9) 0.0043(9) 0.0033(10)
N6 0.0210(11) 0.0283(12) 0.0188(10) 0.0040(9) 0.0031(9) -0.0008(9)
C1 0.0305(14) 0.0229(14) 0.0288(13) 0.0028(11) -0.0010(12) -0.0035(12)
C2 0.0150(11) 0.0213(13) 0.0223(12) -0.0009(10) 0.0027(10) -0.0012(11)
C3 0.0160(12) 0.0262(14) 0.0181(12) -0.0029(10) 0.0043(10) -0.0003(11)
C4 0.0209(13) 0.0399(17) 0.0162(12) -0.0057(11) 0.0033(10) -0.0021(11)
C5 0.0186(13) 0.0414(17) 0.0202(13) 0.0015(11) 0.0023(10) 0.0108(12)
C6 0.0185(12) 0.0260(14) 0.0298(14) 0.0029(10) 0.0071(11) 0.0095(11)
C7 0.0177(12) 0.0222(14) 0.0222(12) 0.0005(10) 0.0027(10) 0.0000(11)
C8 0.0138(11) 0.0215(13) 0.0185(12) -0.0012(10) 0.0018(9) 0.0018(10)
C9 0.0232(13) 0.0284(15) 0.0197(12) -0.0038(11) 0.0061(10) -0.0028(11)
C10 0.0164(12) 0.0220(13) 0.0148(11) -0.0014(10) -0.0002(10) 0.0035(10)
C11 0.0178(12) 0.0211(13) 0.0139(11) -0.0015(10) -0.0016(9) 0.0039(10)
C12 0.0248(13) 0.0182(13) 0.0198(12) -0.0046(10) -0.0025(10) 0.0013(10)
C13 0.0256(13) 0.0197(13) 0.0206(12) 0.0024(10) -0.0010(11) -0.0029(10)
C14 0.0194(12) 0.0262(14) 0.0208(12) 0.0011(10) 0.0032(10) -0.0010(11)
C15 0.0174(12) 0.0184(13) 0.0210(12) -0.0023(10) 0.0002(10) 0.0004(10)
C16 0.0156(11) 0.0176(12) 0.0141(11) 0.0004(9) -0.0023(9) 0.0016(10)
C17 0.0201(12) 0.0184(13) 0.0193(12) -0.0006(10) 0.0061(10) 0.0050(10)
C18 0.0177(12) 0.0207(13) 0.0164(12) -0.0015(10) 0.0048(10) 0.0004(10)

loop_
_atom_type_symbol
_atom_type_description
_atom_type_scat_dispersion_real
_atom_type_scat_dispersion_imag
_atom_type_scat_source
C C 0.0033 0.0016 'International Tables Vol C Tables 4.2.6.8 and 6.1.1.4'
H H 0.0000 0.0000 'International Tables Vol C Tables 4.2.6.8 and 6.1.1.4'
N N 0.0061 0.0033 'International Tables Vol C Tables 4.2.6.8 and 6.1.1.4'
Cd Cd -0.8075 1.2024 'International Tables Vol C Tables 4.2.6.8 and 6.1.1.4'
S S 0.1246 0.1234 'International Tables Vol C Tables 4.2.6.8 and 6.1.1.4'

loop_
_geom_angle_atom_site_label_1
_geom_angle_atom_site_label_2
_geom_angle_atom_site_label_3
_geom_angle_site_symmetry_1
_geom_angle_site_symmetry_3
_geom_angle
_geom_angle_publ_flag
N3 Cd1 N1 . . 106.16(7) ?
N3 Cd1 N5 . . 99.90(7) ?
N1 Cd1 N5 . . 87.22(7) ?
N3 Cd1 N6 . . 99.32(7) ?
N1 Cd1 N6 . . 90.32(7) ?
N5 Cd1 N6 . . 160.55(7) ?
N3 Cd1 S2 . . 108.61(5) ?
N1 Cd1 S2 . . 144.74(5) ?
N5 Cd1 S2 . . 81.28(5) ?
N6 Cd1 S2 . . 89.77(5) ?
C18 S2 Cd1 . . 103.94(8) ?
C2 N1 C8 . . 105.77(19) ?
C2 N1 Cd1 . . 129.77(16) ?
C8 N1 Cd1 . . 123.42(15) ?
C2 N2 C3 . . 108.3(2) ?
C2 N2 H2N . . 122.1(18) ?
C3 N2 H2N . . 129.4(18) ?
C10 N3 C16 . . 106.11(19) ?
C10 N3 Cd1 . . 126.99(16) ?
C16 N3 Cd1 . . 126.17(15) ?
C10 N4 C11 . . 108.57(19) ?
C10 N4 H4N . . 123.9(18) ?
C11 N4 H4N . . 127.4(18) ?
C17 N5 Cd1 . . 154.70(19) ?
C18 N6 Cd1 5_666 . 164.86(18) ?
C2 C1 H1A . . 109.5 ?
C2 C1 H1B . . 109.5 ?
H1A C1 H1B . . 109.5 ?
C2 C1 H1C . . 109.5 ?
H1A C1 H1C . . 109.5 ?
H1B C1 H1C . . 109.5 ?
N1 C2 N2 . . 111.7(2) ?
N1 C2 C1 . . 126.1(2) ?
N2 C2 C1 . . 122.2(2) ?
N2 C3 C4 . . 132.2(2) ?
N2 C3 C8 . . 105.3(2) ?
C4 C3 C8 . . 122.4(2) ?
C5 C4 C3 . . 116.1(2) ?
C5 C4 H4 . . 121.9 ?
C3 C4 H4 . . 121.9 ?
C4 C5 C6 . . 122.2(2) ?
C4 C5 H5 . . 118.9 ?
C6 C5 H5 . . 118.9 ?
C7 C6 C5 . . 121.6(2) ?
C7 C6 H6 . . 119.2 ?
C5 C6 H6 . . 119.2 ?
C6 C7 C8 . . 117.1(2) ?
C6 C7 H7 . . 121.5 ?
C8 C7 H7 . . 121.5 ?
C3 C8 C7 . . 120.6(2) ?
C3 C8 N1 . . 108.9(2) ?
C7 C8 N1 . . 130.5(2) ?
C10 C9 H9A . . 109.5 ?
C10 C9 H9B . . 109.5 ?
H9A C9 H9B . . 109.5 ?
C10 C9 H9C . . 109.5 ?
H9A C9 H9C . . 109.5 ?
H9B C9 H9C . . 109.5 ?
N3 C10 N4 . . 111.5(2) ?
N3 C10 C9 . . 125.3(2) ?
N4 C10 C9 . . 123.2(2) ?
N4 C11 C12 . . 132.7(2) ?
N4 C11 C16 . . 105.1(2) ?
C12 C11 C16 . . 122.2(2) ?
C13 C12 C11 . . 116.7(2) ?
C13 C12 H12 . . 121.7 ?
C11 C12 H12 . . 121.7 ?
C12 C13 C14 . . 121.5(2) ?
C12 C13 H13 . . 119.2 ?
C14 C13 H13 . . 119.2 ?
C15 C14 C13 . . 121.5(2) ?
C15 C14 H14 . . 119.2 ?
C13 C14 H14 . . 119.2 ?
C14 C15 C16 . . 117.5(2) ?
C14 C15 H15 . . 121.2 ?
C16 C15 H15 . . 121.2 ?
C15 C16 C11 . . 120.5(2) ?
C15 C16 N3 . . 130.7(2) ?
C11 C16 N3 . . 108.8(2) ?
N5 C17 S1 . . 179.1(2) ?
N6 C18 S2 5_666 . 178.5(2) ?

loop_
_geom_bond_atom_site_label_1
_geom_bond_atom_site_label_2
_geom_bond_site_symmetry_2
_geom_bond_distance
_geom_bond_publ_flag
Cd1 N3 . 2.2199(19) ?
Cd1 N1 . 2.2611(19) ?
Cd1 N5 . 2.302(2) ?
Cd1 N6 . 2.307(2) ?
Cd1 S2 . 2.6207(7) ?
S1 C17 . 1.644(2) ?
S2 C18 . 1.651(2) ?
N1 C2 . 1.323(3) ?
N1 C8 . 1.406(3) ?
N2 C2 . 1.355(3) ?
N2 C3 . 1.382(3) ?
N2 H2N . 0.856(17) ?
N3 C10 . 1.323(3) ?
N3 C16 . 1.401(3) ?
N4 C10 . 1.347(3) ?
N4 C11 . 1.384(3) ?
N4 H4N . 0.844(16) ?
N5 C17 . 1.155(3) ?
N6 C18 5_666 1.152(3) ?
C1 C2 . 1.482(3) ?
C1 H1A . 0.9800 ?
C1 H1B . 0.9800 ?
C1 H1C . 0.9800 ?
C3 C4 . 1.393(3) ?
C3 C8 . 1.394(3) ?
C4 C5 . 1.379(4) ?
C4 H4 . 0.9500 ?
C5 C6 . 1.392(4) ?
C5 H5 . 0.9500 ?
C6 C7 . 1.385(3) ?
C6 H6 . 0.9500 ?
C7 C8 . 1.394(3) ?
C7 H7 . 0.9500 ?
C9 C10 . 1.488(3) ?
C9 H9A . 0.9800 ?
C9 H9B . 0.9800 ?
C9 H9C . 0.9800 ?
C11 C12 . 1.388(3) ?
C11 C16 . 1.396(3) ?
C12 C13 . 1.382(3) ?
C12 H12 . 0.9500 ?
C13 C14 . 1.401(3) ?
C13 H13 . 0.9500 ?
C14 C15 . 1.378(3) ?
C14 H14 . 0.9500 ?
C15 C16 . 1.391(3) ?
C15 H15 . 0.9500 ?
C18 N6 5_666 1.152(3) ?

loop_
_geom_hbond_atom_site_label_D
_geom_hbond_atom_site_label_H
_geom_hbond_atom_site_label_A
_geom_hbond_site_symmetry_A
_geom_hbond_distance_DH
_geom_hbond_distance_HA
_geom_hbond_distance_DA
_geom_hbond_angle_DHA
N2 H2N S1 4_656 0.856(17) 2.445(18) 3.273(2) 163(2)
N4 H4N S1 3_445 0.844(16) 2.481(18) 3.281(2) 159(2)
